data_7019061
loop_
_publ_author_name
'Cappillino, Patrick J.'
'Miecznikowski, John R.'
'Tyler, Laurie A.'
'Tarves, Paul C.'
'McNally, Joshua S.'
'Lo, Wayne'
'Kasibhatla, Bala Sundari T.'
'Krzyaniak, Matthew D.'
'McCracken, John'
'Wang, Feng'
'Armstrong, William H.'
'Caradonna, John P.'

_publ_section_title
;
 Studies of iron(II) and iron(III) complexes with fac-N2O, cis-N2O2 and
 N2O3 donor ligands: models for the 2-His 1-carboxylate motif of non-heme
 iron monooxygenases.
;
_journal_issue 18
_journal_name_full 'Dalton transactions (Cambridge, England : 2003)'
_journal_page_first 5662
_journal_page_last 5677
_journal_paper_doi 10.1039/c2dt11096b
_journal_volume 41
_journal_year 2012
_chemical_absolute_configuration unk
_chemical_formula_sum 'C17 H33 Cl Fe N3 O6'
_chemical_formula_weight 466.76
_chemical_name_systematic
;
?
;
_space_group_IT_number 4
_symmetry_cell_setting monoclinic
_symmetry_space_group_name_Hall 'P 2yb'
_symmetry_space_group_name_H-M 'P 1 21 1'
_atom_sites_solution_hydrogens geom
_atom_sites_solution_primary direct
_atom_sites_solution_secondary difmap
_audit_creation_method SHELXL-97
_cell_angle_alpha 90.00
_cell_angle_beta 105.97(3)
_cell_angle_gamma 90.00
_cell_formula_units_Z 2
_cell_length_a 9.5847(19)
_cell_length_b 11.024(2)
_cell_length_c 10.765(2)
_cell_measurement_reflns_used 4542
_cell_measurement_temperature 193(2)
_cell_measurement_theta_max 23.31
_cell_measurement_theta_min 1.97
_cell_volume 1093.5(4)
_computing_structure_refinement 'SHELXL-97 (Sheldrick, 1997)'
_computing_structure_solution 'SHELXS-97 (Sheldrick, 1990)'
_diffrn_ambient_temperature 193(2)
_diffrn_measured_fraction_theta_full 0.996
_diffrn_measured_fraction_theta_max 0.996
_diffrn_measurement_device_type Area
_diffrn_measurement_method \w/2\q
_diffrn_radiation_monochromator graphite
_diffrn_radiation_source 'fine-focus sealed tube'
_diffrn_radiation_type MoK\a
_diffrn_radiation_wavelength 0.71073
_diffrn_reflns_av_R_equivalents 0.0515
_diffrn_reflns_av_sigmaI/netI 0.0607
_diffrn_reflns_limit_h_max 10
_diffrn_reflns_limit_h_min -10
_diffrn_reflns_limit_k_max 12
_diffrn_reflns_limit_k_min -9
_diffrn_reflns_limit_l_max 10
_diffrn_reflns_limit_l_min -11
_diffrn_reflns_number 4534
_diffrn_reflns_theta_full 23.31
_diffrn_reflns_theta_max 23.31
_diffrn_reflns_theta_min 1.97
_exptl_absorpt_coefficient_mu 0.848
_exptl_absorpt_correction_T_max .92
_exptl_absorpt_correction_T_min .84
_exptl_absorpt_correction_type multi-scan
_exptl_absorpt_process_details 'SADABS (Siemens, 1996)'
_exptl_crystal_colour yellow
_exptl_crystal_density_diffrn 1.418
_exptl_crystal_density_method 'not measured'
_exptl_crystal_description rod
_exptl_crystal_F_000 494
_exptl_crystal_size_max .3
_exptl_crystal_size_mid .08
_exptl_crystal_size_min .08
_refine_diff_density_max 0.234
_refine_diff_density_min -0.263
_refine_diff_density_rms 0.053
_refine_ls_abs_structure_details 'Flack H D (1983), Acta Cryst. A39, 876-881'
_refine_ls_abs_structure_Flack 0.52(3)
_refine_ls_extinction_method none
_refine_ls_goodness_of_fit_ref 0.996
_refine_ls_hydrogen_treatment constr
_refine_ls_matrix_type full
_refine_ls_number_parameters 259
_refine_ls_number_reflns 2430
_refine_ls_number_restraints 1
_refine_ls_restrained_S_all 0.996
_refine_ls_R_factor_all 0.0457
_refine_ls_R_factor_gt 0.0362
_refine_ls_shift/su_max 0.000
_refine_ls_shift/su_mean 0.000
_refine_ls_structure_factor_coef Fsqd
_refine_ls_weighting_details 'calc w=1/[\s^2^(Fo^2^)+(0.0321P)^2^+0.0000P] where P=(Fo^2^+2Fc^2^)/3'
_refine_ls_weighting_scheme calc
_refine_ls_wR_factor_gt 0.0693
_refine_ls_wR_factor_ref 0.0727
_reflns_number_gt 2129
_reflns_number_total 2430
_reflns_threshold_expression >2sigma(I)
_cod_data_source_file c2dt11096b.txt
_cod_data_source_block 1a
_cod_depositor_comments
;
The following automatic conversions were performed:

'_symmetry_cell_setting' value 'Monoclinic' changed to 'monoclinic'
according to /home/saulius/struct/CIF-dictionaries/cif_core.dic
dictionary named 'cif_core.dic' version 2.4.1 from 2010-06-29.

Automatic conversion script
Id: cif_fix_values 1715 2011-07-08 13:25:40Z adriana 
;
_cod_original_sg_symbol_H-M P2(1)
_cod_database_code 7019061

loop_
_symmetry_equiv_pos_as_xyz
'x, y, z'
'-x, y+1/2, -z'

loop_
_atom_site_label
_atom_site_type_symbol
_atom_site_fract_x
_atom_site_fract_y
_atom_site_fract_z
_atom_site_U_iso_or_equiv
_atom_site_adp_type
_atom_site_occupancy
_atom_site_symmetry_multiplicity
_atom_site_calc_flag
_atom_site_refinement_flags
Fe1 Fe 0.25066(6) 0.51269(7) 0.89494(6) 0.02317(18) Uani 1 1 d .
Cl1 Cl 0.10777(15) 0.67364(12) 0.81215(13) 0.0372(4) Uani 1 1 d .
O2 O 0.3698(3) 0.5932(3) 1.0547(3) 0.0276(8) Uani 1 1 d .
O5 O 0.3988(4) 0.6421(3) 1.2610(3) 0.0370(9) Uani 1 1 d .
O6 O 0.1151(4) 0.1956(3) 0.7175(4) 0.0530(12) Uani 1 1 d .
O3 O 0.1370(4) 0.3884(3) 0.7792(3) 0.0315(10) Uani 1 1 d .
O1 O 0.4154(3) 0.5299(4) 0.8193(3) 0.0339(9) Uani 1 1 d .
O4 O 0.6537(3) 0.5041(5) 0.8596(3) 0.0499(10) Uani 1 1 d .
C7 C 0.3301(6) 0.5972(5) 1.1595(5) 0.0265(11) Uani 1 1 d .
N2 N 0.1369(4) 0.4538(4) 1.0397(4) 0.0300(11) Uani 1 1 d .
C6 C 0.1828(5) 0.5407(5) 1.1478(5) 0.0380(15) Uani 1 1 d .
H6A H 0.1856 0.4992 1.2279 0.046 Uiso 1 1 calc R
H6B H 0.1110 0.6048 1.1361 0.046 Uiso 1 1 calc R
C4 C 0.5331(5) 0.3866(5) 0.9826(5) 0.0374(14) Uani 1 1 d .
H4A H 0.5900 0.3162 0.9730 0.045 Uiso 1 1 calc R
H4B H 0.5756 0.4211 1.0674 0.045 Uiso 1 1 calc R
C5 C 0.5366(5) 0.4800(5) 0.8788(5) 0.0338(15) Uani 1 1 d .
C9 C 0.1825(5) 0.2768(5) 0.7823(5) 0.0319(13) Uani 1 1 d .
C1 C 0.3532(5) 0.3170(5) 1.0941(5) 0.0362(14) Uani 1 1 d .
H1A H 0.4079 0.3703 1.1618 0.043 Uiso 1 1 calc R
H1B H 0.3844 0.2343 1.1170 0.043 Uiso 1 1 calc R
N1 N 0.3809(4) 0.3492(4) 0.9708(4) 0.0286(10) Uani 1 1 d .
C3 C -0.0241(5) 0.4506(5) 0.9921(5) 0.0411(15) Uani 1 1 d .
H3A H -0.0529 0.3937 0.9222 0.062 Uiso 1 1 calc R
H3B H -0.0597 0.5298 0.9623 0.062 Uiso 1 1 calc R
H3C H -0.0636 0.4262 1.0610 0.062 Uiso 1 1 calc R
C2 C 0.1916(5) 0.3289(5) 1.0822(5) 0.0375(14) Uani 1 1 d .
H2A H 0.1382 0.2700 1.0202 0.045 Uiso 1 1 calc R
H2B H 0.1744 0.3113 1.1651 0.045 Uiso 1 1 calc R
C8 C 0.3310(5) 0.2524(4) 0.8721(5) 0.0349(14) Uani 1 1 d .
H8A H 0.3291 0.1757 0.9157 0.042 Uiso 1 1 calc R
H8B H 0.4001 0.2451 0.8215 0.042 Uiso 1 1 calc R
N3 N 0.7383(4) 0.4105(4) 0.5051(4) 0.0269(11) Uani 1 1 d .
C16 C 0.7864(5) 0.5096(6) 0.6056(4) 0.0356(12) Uani 1 1 d .
H16A H 0.7439 0.4937 0.6760 0.043 Uiso 1 1 calc R
H16B H 0.8910 0.5050 0.6404 0.043 Uiso 1 1 calc R
C12 C 0.7838(5) 0.2920(5) 0.5757(5) 0.0314(13) Uani 1 1 d .
H12A H 0.7369 0.2855 0.6446 0.038 Uiso 1 1 calc R
H12B H 0.8877 0.2943 0.6154 0.038 Uiso 1 1 calc R
C10 C 0.8079(6) 0.4261(5) 0.3965(5) 0.0395(14) Uani 1 1 d .
H10A H 0.7778 0.5037 0.3552 0.047 Uiso 1 1 calc R
H10B H 0.7713 0.3633 0.3327 0.047 Uiso 1 1 calc R
C13 C 0.7484(6) 0.1792(5) 0.4923(5) 0.0467(15) Uani 1 1 d .
H13A H 0.6451 0.1729 0.4568 0.070 Uiso 1 1 calc R
H13B H 0.7838 0.1089 0.5439 0.070 Uiso 1 1 calc R
H13C H 0.7938 0.1844 0.4233 0.070 Uiso 1 1 calc R
C15 C 0.4857(5) 0.4042(5) 0.5423(6) 0.0489(17) Uani 1 1 d .
H15A H 0.5115 0.3317 0.5928 0.073 Uiso 1 1 calc R
H15B H 0.3848 0.4014 0.4957 0.073 Uiso 1 1 calc R
H15C H 0.5035 0.4736 0.5984 0.073 Uiso 1 1 calc R
C14 C 0.5772(5) 0.4138(5) 0.4467(5) 0.0408(15) Uani 1 1 d .
H14A H 0.5506 0.3478 0.3852 0.049 Uiso 1 1 calc R
H14B H 0.5526 0.4891 0.3990 0.049 Uiso 1 1 calc R
C17 C 0.7467(7) 0.6372(5) 0.5572(6) 0.0585(19) Uani 1 1 d .
H17A H 0.7838 0.6528 0.4845 0.088 Uiso 1 1 calc R
H17B H 0.7880 0.6940 0.6248 0.088 Uiso 1 1 calc R
H17C H 0.6430 0.6457 0.5314 0.088 Uiso 1 1 calc R
C11 C 0.9722(6) 0.4209(6) 0.4360(6) 0.0573(19) Uani 1 1 d .
H11A H 1.0102 0.4833 0.4983 0.086 Uiso 1 1 calc R
H11B H 1.0070 0.4329 0.3614 0.086 Uiso 1 1 calc R
H11C H 1.0036 0.3430 0.4733 0.086 Uiso 1 1 calc R

loop_
_atom_site_aniso_label
_atom_site_aniso_U_11
_atom_site_aniso_U_22
_atom_site_aniso_U_33
_atom_site_aniso_U_23
_atom_site_aniso_U_13
_atom_site_aniso_U_12
Fe1 0.0248(3) 0.0202(4) 0.0248(4) 0.0005(4) 0.0074(3) 0.0017(4)
Cl1 0.0413(8) 0.0275(8) 0.0428(8) 0.0079(7) 0.0117(7) 0.0111(7)
O2 0.0270(18) 0.028(2) 0.029(2) -0.0015(16) 0.0111(16) -0.0052(16)
O5 0.045(2) 0.036(2) 0.027(2) -0.0097(18) 0.0040(17) -0.0006(19)
O6 0.041(2) 0.034(3) 0.068(3) -0.028(2) -0.012(2) 0.004(2)
O3 0.032(2) 0.026(2) 0.033(2) -0.0035(17) 0.0022(17) 0.0036(17)
O1 0.0307(18) 0.040(2) 0.0327(18) -0.003(2) 0.0112(15) 0.005(2)
O4 0.0280(18) 0.063(3) 0.062(2) -0.006(3) 0.0186(16) -0.004(3)
C7 0.036(3) 0.014(3) 0.028(3) -0.001(2) 0.007(3) 0.004(2)
N2 0.025(2) 0.026(3) 0.039(3) 0.000(2) 0.008(2) -0.004(2)
C6 0.039(3) 0.039(4) 0.041(3) -0.009(3) 0.021(2) 0.000(3)
C4 0.033(3) 0.028(3) 0.046(3) -0.004(3) 0.002(3) 0.006(3)
C5 0.032(3) 0.040(4) 0.031(3) -0.017(3) 0.011(2) -0.001(3)
C9 0.028(3) 0.028(4) 0.036(3) -0.003(3) 0.004(3) 0.007(3)
C1 0.040(3) 0.021(3) 0.041(3) 0.006(3) -0.002(3) 0.005(3)
N1 0.024(2) 0.027(3) 0.029(2) 0.001(2) -0.0010(19) 0.001(2)
C3 0.025(3) 0.045(4) 0.055(4) 0.004(3) 0.013(3) -0.010(3)
C2 0.039(3) 0.036(4) 0.035(3) 0.005(3) 0.007(3) -0.007(3)
C8 0.033(3) 0.018(3) 0.047(4) -0.014(3) -0.001(3) 0.002(3)
N3 0.035(3) 0.020(3) 0.022(2) 0.0014(18) 0.002(2) 0.000(2)
C16 0.040(3) 0.037(3) 0.026(2) -0.008(3) 0.004(2) -0.006(4)
C12 0.033(3) 0.031(3) 0.030(3) 0.015(3) 0.007(2) 0.005(3)
C10 0.071(4) 0.025(3) 0.027(3) 0.003(3) 0.021(3) -0.005(3)
C13 0.061(4) 0.034(4) 0.053(4) 0.011(3) 0.028(3) 0.003(3)
C15 0.031(3) 0.041(4) 0.065(4) 0.007(3) -0.003(3) 0.006(3)
C14 0.042(3) 0.031(4) 0.037(3) -0.005(3) -0.010(3) 0.005(3)
C17 0.083(5) 0.033(4) 0.053(4) -0.013(3) 0.008(4) -0.010(4)
C11 0.065(4) 0.061(5) 0.058(4) -0.004(3) 0.038(4) -0.022(4)

loop_
_atom_type_symbol
_atom_type_description
_atom_type_scat_dispersion_real
_atom_type_scat_dispersion_imag
_atom_type_scat_source
C C 0.0033 0.0016 'International Tables Vol C Tables 4.2.6.8 and 6.1.1.4'
H H 0.0000 0.0000 'International Tables Vol C Tables 4.2.6.8 and 6.1.1.4'
N N 0.0061 0.0033 'International Tables Vol C Tables 4.2.6.8 and 6.1.1.4'
O O 0.0106 0.0060 'International Tables Vol C Tables 4.2.6.8 and 6.1.1.4'
Cl Cl 0.1484 0.1585 'International Tables Vol C Tables 4.2.6.8 and 6.1.1.4'
Fe Fe 0.3463 0.8444 'International Tables Vol C Tables 4.2.6.8 and 6.1.1.4'

loop_
_geom_angle_atom_site_label_1
_geom_angle_atom_site_label_2
_geom_angle_atom_site_label_3
_geom_angle
O3 Fe1 O1 99.92(15)
O3 Fe1 O2 160.60(14)
O1 Fe1 O2 88.83(13)
O3 Fe1 N1 79.91(14)
O1 Fe1 N1 78.28(16)
O2 Fe1 N1 85.03(14)
O3 Fe1 N2 87.00(14)
O1 Fe1 N2 156.39(14)
O2 Fe1 N2 78.53(14)
N1 Fe1 N2 80.80(15)
O3 Fe1 Cl1 97.27(11)
O1 Fe1 Cl1 103.15(12)
O2 Fe1 Cl1 97.53(10)
N1 Fe1 Cl1 177.06(12)
N2 Fe1 Cl1 98.26(11)
C7 O2 Fe1 122.3(3)
C9 O3 Fe1 121.2(3)
C5 O1 Fe1 117.9(3)
O5 C7 O2 125.7(5)
O5 C7 C6 120.3(5)
O2 C7 C6 114.0(4)
C6 N2 C3 110.1(4)
C6 N2 C2 110.6(4)
C3 N2 C2 109.0(4)
C6 N2 Fe1 105.3(3)
C3 N2 Fe1 115.3(3)
C2 N2 Fe1 106.4(3)
N2 C6 C7 113.7(4)
N2 C6 H6A 108.8
C7 C6 H6A 108.8
N2 C6 H6B 108.8
C7 C6 H6B 108.8
H6A C6 H6B 107.7
N1 C4 C5 110.1(4)
N1 C4 H4A 109.6
C5 C4 H4A 109.6
N1 C4 H4B 109.6
C5 C4 H4B 109.6
H4A C4 H4B 108.2
O4 C5 O1 124.6(5)
O4 C5 C4 118.4(5)
O1 C5 C4 117.0(4)
O6 C9 O3 124.3(5)
O6 C9 C8 119.9(5)
O3 C9 C8 115.8(5)
N1 C1 C2 109.7(4)
N1 C1 H1A 109.7
C2 C1 H1A 109.7
N1 C1 H1B 109.7
C2 C1 H1B 109.7
H1A C1 H1B 108.2
C1 N1 C4 114.1(4)
C1 N1 C8 111.7(4)
C4 N1 C8 112.0(4)
C1 N1 Fe1 107.8(3)
C4 N1 Fe1 104.3(3)
C8 N1 Fe1 106.4(3)
N2 C3 H3A 109.5
N2 C3 H3B 109.5
H3A C3 H3B 109.5
N2 C3 H3C 109.5
H3A C3 H3C 109.5
H3B C3 H3C 109.5
N2 C2 C1 111.5(4)
N2 C2 H2A 109.3
C1 C2 H2A 109.3
N2 C2 H2B 109.3
C1 C2 H2B 109.3
H2A C2 H2B 108.0
N1 C8 C9 113.0(4)
N1 C8 H8A 109.0
C9 C8 H8A 109.0
N1 C8 H8B 109.0
C9 C8 H8B 109.0
H8A C8 H8B 107.8
C14 N3 C10 107.3(4)
C14 N3 C12 110.7(4)
C10 N3 C12 111.1(4)
C14 N3 C16 110.9(4)
C10 N3 C16 111.0(4)
C12 N3 C16 105.9(4)
C17 C16 N3 115.2(4)
C17 C16 H16A 108.5
N3 C16 H16A 108.5
C17 C16 H16B 108.5
N3 C16 H16B 108.5
H16A C16 H16B 107.5
N3 C12 C13 115.1(4)
N3 C12 H12A 108.5
C13 C12 H12A 108.5
N3 C12 H12B 108.5
C13 C12 H12B 108.5
H12A C12 H12B 107.5
N3 C10 C11 115.2(4)
N3 C10 H10A 108.5
C11 C10 H10A 108.5
N3 C10 H10B 108.5
C11 C10 H10B 108.5
H10A C10 H10B 107.5
C12 C13 H13A 109.5
C12 C13 H13B 109.5
H13A C13 H13B 109.5
C12 C13 H13C 109.5
H13A C13 H13C 109.5
H13B C13 H13C 109.5
C14 C15 H15A 109.5
C14 C15 H15B 109.5
H15A C15 H15B 109.5
C14 C15 H15C 109.5
H15A C15 H15C 109.5
H15B C15 H15C 109.5
N3 C14 C15 115.6(4)
N3 C14 H14A 108.4
C15 C14 H14A 108.4
N3 C14 H14B 108.4
C15 C14 H14B 108.4
H14A C14 H14B 107.4
C16 C17 H17A 109.5
C16 C17 H17B 109.5
H17A C17 H17B 109.5
C16 C17 H17C 109.5
H17A C17 H17C 109.5
H17B C17 H17C 109.5
C10 C11 H11A 109.5
C10 C11 H11B 109.5
H11A C11 H11B 109.5
C10 C11 H11C 109.5
H11A C11 H11C 109.5
H11B C11 H11C 109.5

loop_
_geom_bond_atom_site_label_1
_geom_bond_atom_site_label_2
_geom_bond_distance
Fe1 O3 1.967(3)
Fe1 O1 1.975(3)
Fe1 O2 1.992(3)
Fe1 N1 2.216(4)
Fe1 N2 2.231(4)
Fe1 Cl1 2.2685(15)
O2 C7 1.287(6)
O5 C7 1.215(6)
O6 C9 1.207(6)
O3 C9 1.303(6)
O1 C5 1.286(5)
O4 C5 1.225(5)
C7 C6 1.515(7)
N2 C6 1.478(6)
N2 C3 1.486(5)
N2 C2 1.499(6)
C6 H6A 0.9700
C6 H6B 0.9700
C4 N1 1.487(6)
C4 C5 1.526(7)
C4 H4A 0.9700
C4 H4B 0.9700
C9 C8 1.508(6)
C1 N1 1.467(6)
C1 C2 1.524(7)
C1 H1A 0.9700
C1 H1B 0.9700
N1 C8 1.489(6)
C3 H3A 0.9600
C3 H3B 0.9600
C3 H3C 0.9600
C2 H2A 0.9700
C2 H2B 0.9700
C8 H8A 0.9700
C8 H8B 0.9700
N3 C14 1.499(6)
N3 C10 1.507(7)
N3 C12 1.514(6)
N3 C16 1.517(7)
C16 C17 1.512(8)
C16 H16A 0.9700
C16 H16B 0.9700
C12 C13 1.516(7)
C12 H12A 0.9700
C12 H12B 0.9700
C10 C11 1.516(7)
C10 H10A 0.9700
C10 H10B 0.9700
C13 H13A 0.9600
C13 H13B 0.9600
C13 H13C 0.9600
C15 C14 1.528(7)
C15 H15A 0.9600
C15 H15B 0.9600
C15 H15C 0.9600
C14 H14A 0.9700
C14 H14B 0.9700
C17 H17A 0.9600
C17 H17B 0.9600
C17 H17C 0.9600
C11 H11A 0.9600
C11 H11B 0.9600
C11 H11C 0.9600
